data_4306335
loop_
_publ_author_name
'Jos\'e Vicente'
'Mar\'ia Teresa Chicote'
'Inmaculada Vicente-Hern\'andez'
'Delia Bautista'

_publ_section_title
;
Synthesis and Reactivity of Ir(I) and Ir(III) Complexes with MeNH2,
Me2C=NR (R = H, Me), C,N-C6H4{C(Me)=N(Me)}-2,
and N,N'-RN=C(Me)CH2C(Me2)NHR (R = H, Me) Ligands
;
_journal_name_full 'Inorganic Chemistry'
_journal_page_first 9592
_journal_page_last 9605
_journal_paper_doi 10.1021/ic801184v
_journal_volume 47
_journal_year 2008
_chemical_formula_sum 'C19 H36 Cl2 Ir N3'
_chemical_formula_weight 569.61
_chemical_name_systematic
; 
 ? 
;
_space_group_IT_number 14
_symmetry_cell_setting monoclinic
_symmetry_space_group_name_Hall '-P 2yn'
_symmetry_space_group_name_H-M 'P 1 21/n 1'
_atom_sites_solution_hydrogens geom
_atom_sites_solution_primary direct
_atom_sites_solution_secondary difmap
_audit_creation_method SHELXL-97
_cell_angle_alpha 90.00
_cell_angle_beta 99.821(2)
_cell_angle_gamma 90.00
_cell_formula_units_Z 4
_cell_length_a 10.6457(6)
_cell_length_b 13.6922(7)
_cell_length_c 15.9691(8)
_cell_measurement_reflns_used 7495
_cell_measurement_temperature 298(2)
_cell_measurement_theta_max 28.08
_cell_measurement_theta_min 2.51
_cell_volume 2293.6(2)
_computing_cell_refinement 'Bruker SAINT'
_computing_data_collection 'Bruker SMART'
_computing_data_reduction 'Bruker SAINT'
_computing_molecular_graphics 'Bruker SHELXTL'
_computing_publication_material 'Bruker SHELXTL'
_computing_structure_refinement 'SHELXL-97 (Sheldrick, 1997)'
_computing_structure_solution 'SHELXS-97 (Sheldrick, 1990)'
_diffrn_ambient_temperature 298(2)
_diffrn_detector_area_resol_mean 8.26
_diffrn_measured_fraction_theta_full 0.993
_diffrn_measured_fraction_theta_max 0.946
_diffrn_measurement_device_type 'Bruker SMART APEX CCD'
_diffrn_measurement_method \w-scan
_diffrn_radiation_monochromator graphite
_diffrn_radiation_source 'fine-focus sealed tube'
_diffrn_radiation_type MoK\a
_diffrn_radiation_wavelength 0.71073
_diffrn_reflns_av_R_equivalents 0.0205
_diffrn_reflns_av_sigmaI/netI 0.0166
_diffrn_reflns_limit_h_max 13
_diffrn_reflns_limit_h_min -13
_diffrn_reflns_limit_k_max 18
_diffrn_reflns_limit_k_min -17
_diffrn_reflns_limit_l_max 21
_diffrn_reflns_limit_l_min -21
_diffrn_reflns_number 25654
_diffrn_reflns_theta_full 26.00
_diffrn_reflns_theta_max 28.09
_diffrn_reflns_theta_min 1.97
_exptl_absorpt_coefficient_mu 6.061
_exptl_absorpt_correction_T_max 0.6115
_exptl_absorpt_correction_T_min 0.2724
_exptl_absorpt_correction_type multi-scan
_exptl_absorpt_process_details SADABS
_exptl_crystal_colour colourless
_exptl_crystal_density_diffrn 1.650
_exptl_crystal_density_method 'not measured'
_exptl_crystal_description prism
_exptl_crystal_F_000 1128
_exptl_crystal_size_max 0.29
_exptl_crystal_size_mid 0.27
_exptl_crystal_size_min 0.09
_refine_diff_density_max 0.795
_refine_diff_density_min -0.534
_refine_diff_density_rms 0.080
_refine_ls_extinction_method none
_refine_ls_goodness_of_fit_ref 1.051
_refine_ls_hydrogen_treatment 'NH free with SADI, rigid methyls others riding'
_refine_ls_matrix_type full
_refine_ls_number_parameters 249
_refine_ls_number_reflns 5278
_refine_ls_number_restraints 3
_refine_ls_restrained_S_all 1.051
_refine_ls_R_factor_all 0.0215
_refine_ls_R_factor_gt 0.0187
_refine_ls_shift/su_max 0.004
_refine_ls_shift/su_mean 0.000
_refine_ls_structure_factor_coef Fsqd
_refine_ls_weighting_details 'calc w=1/[\s^2^(Fo^2^)+(0.0255P)^2^+1.0446P] where P=(Fo^2^+2Fc^2^)/3'
_refine_ls_weighting_scheme calc
_refine_ls_wR_factor_gt 0.0458
_refine_ls_wR_factor_ref 0.0471
_reflns_number_gt 4830
_reflns_number_total 5278
_reflns_threshold_expression >2sigma(I)
_cod_data_source_file ic801184v_si_001_2.cif
_cod_data_source_block ivc44s
_cod_original_sg_symbol_H-M 'P 2(1)/n'
_cod_database_code 4306335

loop_
_symmetry_equiv_pos_as_xyz
'x, y, z'
'-x+1/2, y+1/2, -z+1/2'
'-x, -y, -z'
'x-1/2, -y-1/2, z-1/2'

loop_
_atom_site_label
_atom_site_type_symbol
_atom_site_fract_x
_atom_site_fract_y
_atom_site_fract_z
_atom_site_U_iso_or_equiv
_atom_site_adp_type
_atom_site_occupancy
_atom_site_symmetry_multiplicity
_atom_site_calc_flag
_atom_site_refinement_flags
_atom_site_disorder_assembly
_atom_site_disorder_group
Ir1 Ir 0.788010(8) 0.740686(6) 0.025584(5) 0.02706(4) Uani 1 1 d . . .
N1 N 0.8249(2) 0.70386(16) -0.09459(13) 0.0353(4) Uani 1 1 d D . .
H01 H 0.798(3) 0.6439(16) -0.1100(17) 0.043(8) Uiso 1 1 d D . .
N2 N 0.61981(19) 0.66282(15) -0.01581(13) 0.0319(4) Uani 1 1 d D . .
H02 H 0.625(3) 0.6162(19) -0.0551(16) 0.047(8) Uiso 1 1 d D . .
N3 N 0.6947(2) 0.86691(16) -0.02968(13) 0.0361(5) Uani 1 1 d D . .
H03 H 0.714(3) 0.9210(18) 0.0027(17) 0.046(8) Uiso 1 1 d D . .
C1 C 0.8866(4) 0.7020(4) -0.2320(2) 0.0850(12) Uani 1 1 d . . .
H1A H 0.8437 0.6401 -0.2353 0.128 Uiso 1 1 calc R . .
H1B H 0.9745 0.6923 -0.2365 0.128 Uiso 1 1 calc R . .
H1C H 0.8468 0.7432 -0.2775 0.128 Uiso 1 1 calc R . .
C2 C 0.8782(3) 0.7496(2) -0.1485(2) 0.0467(7) Uani 1 1 d . . .
C3 C 0.9321(3) 0.8482(2) -0.1348(2) 0.0615(9) Uani 1 1 d . . .
H3A H 0.9136 0.8738 -0.0822 0.092 Uiso 1 1 calc R . .
H3B H 0.8951 0.8899 -0.1808 0.092 Uiso 1 1 calc R . .
H3C H 1.0228 0.8454 -0.1323 0.092 Uiso 1 1 calc R . .
C4 C 0.4020(3) 0.6086(3) -0.0455(2) 0.0594(8) Uani 1 1 d . . .
H4A H 0.4356 0.5646 -0.0829 0.089 Uiso 1 1 calc R . .
H4B H 0.3367 0.6483 -0.0778 0.089 Uiso 1 1 calc R . .
H4C H 0.3664 0.5719 -0.0040 0.089 Uiso 1 1 calc R . .
C5 C 0.5065(2) 0.6726(2) -0.00161(16) 0.0389(6) Uani 1 1 d . . .
C6 C 0.4697(3) 0.7467(2) 0.0570(2) 0.0543(8) Uani 1 1 d . . .
H6A H 0.5433 0.7843 0.0808 0.081 Uiso 1 1 calc R . .
H6B H 0.4358 0.7148 0.1018 0.081 Uiso 1 1 calc R . .
H6C H 0.4062 0.7891 0.0264 0.081 Uiso 1 1 calc R . .
C7 C 0.5677(3) 0.8161(3) -0.1658(2) 0.0634(9) Uani 1 1 d . . .
H7A H 0.6013 0.7524 -0.1500 0.095 Uiso 1 1 calc R . .
H7B H 0.5912 0.8348 -0.2190 0.095 Uiso 1 1 calc R . .
H7C H 0.4765 0.8148 -0.1715 0.095 Uiso 1 1 calc R . .
C8 C 0.6206(3) 0.8879(2) -0.09909(18) 0.0473(7) Uani 1 1 d . . .
C9 C 0.5776(4) 0.9925(2) -0.1188(2) 0.0747(11) Uani 1 1 d . . .
H9A H 0.6130 1.0340 -0.0723 0.112 Uiso 1 1 calc R . .
H9B H 0.4862 0.9956 -0.1269 0.112 Uiso 1 1 calc R . .
H9C H 0.6064 1.0138 -0.1696 0.112 Uiso 1 1 calc R . .
C11 C 0.9853(2) 0.7179(2) 0.08802(17) 0.0374(5) Uani 1 1 d . . .
C12 C 0.9419(2) 0.80908(18) 0.11455(16) 0.0377(6) Uani 1 1 d . . .
C13 C 0.8350(3) 0.7897(2) 0.15729(16) 0.0383(6) Uani 1 1 d . . .
C14 C 0.8131(3) 0.6874(2) 0.15596(15) 0.0382(6) Uani 1 1 d . . .
C15 C 0.9033(2) 0.64134(18) 0.11088(16) 0.0370(5) Uani 1 1 d . . .
C16 C 1.0978(3) 0.7008(2) 0.0447(2) 0.0546(8) Uani 1 1 d . . .
H16A H 1.1257 0.7619 0.0248 0.082 Uiso 1 1 calc R . .
H16B H 1.0738 0.6575 -0.0026 0.082 Uiso 1 1 calc R . .
H16C H 1.1658 0.6720 0.0842 0.082 Uiso 1 1 calc R . .
C17 C 1.0054(3) 0.9064(2) 0.1100(2) 0.0529(7) Uani 1 1 d . . .
H17A H 1.0575 0.9206 0.1638 0.079 Uiso 1 1 calc R . .
H17B H 0.9416 0.9561 0.0967 0.079 Uiso 1 1 calc R . .
H17C H 1.0576 0.9046 0.0666 0.079 Uiso 1 1 calc R . .
C18 C 0.7704(3) 0.8656(2) 0.20436(19) 0.0576(8) Uani 1 1 d . . .
H18A H 0.6930 0.8391 0.2181 0.086 Uiso 1 1 calc R . .
H18B H 0.7511 0.9223 0.1691 0.086 Uiso 1 1 calc R . .
H18C H 0.8263 0.8837 0.2558 0.086 Uiso 1 1 calc R . .
C19 C 0.7173(3) 0.6336(2) 0.19763(19) 0.0536(8) Uani 1 1 d . . .
H19A H 0.7585 0.6079 0.2513 0.080 Uiso 1 1 calc R . .
H19B H 0.6815 0.5809 0.1616 0.080 Uiso 1 1 calc R . .
H19C H 0.6507 0.6775 0.2067 0.080 Uiso 1 1 calc R . .
C20 C 0.9222(3) 0.5338(2) 0.1014(2) 0.0563(8) Uani 1 1 d . . .
H20A H 0.8811 0.4992 0.1416 0.085 Uiso 1 1 calc R . .
H20B H 1.0117 0.5192 0.1118 0.085 Uiso 1 1 calc R . .
H20C H 0.8857 0.5140 0.0448 0.085 Uiso 1 1 calc R . .
Cl1 Cl 0.31705(9) 0.49926(6) 0.15523(5) 0.0626(2) Uani 1 1 d . . .
Cl2 Cl 0.76268(8) 0.58741(6) 0.42652(5) 0.0638(2) Uani 1 1 d . . .

loop_
_atom_site_aniso_label
_atom_site_aniso_U_11
_atom_site_aniso_U_22
_atom_site_aniso_U_33
_atom_site_aniso_U_23
_atom_site_aniso_U_13
_atom_site_aniso_U_12
Ir1 0.02935(6) 0.02719(6) 0.02418(6) -0.00154(3) 0.00328(4) -0.00073(3)
N1 0.0389(11) 0.0365(11) 0.0320(11) -0.0036(9) 0.0104(9) -0.0034(9)
N2 0.0334(10) 0.0338(11) 0.0287(10) -0.0012(8) 0.0053(8) -0.0033(8)
N3 0.0412(12) 0.0326(11) 0.0322(11) 0.0006(8) -0.0003(9) 0.0028(9)
C1 0.117(3) 0.097(3) 0.053(2) -0.011(2) 0.050(2) -0.012(3)
C2 0.0500(18) 0.0538(18) 0.0391(16) -0.0004(11) 0.0157(14) -0.0034(12)
C3 0.065(2) 0.063(2) 0.060(2) 0.0084(16) 0.0214(16) -0.0221(16)
C4 0.0394(15) 0.077(2) 0.060(2) 0.0010(16) 0.0037(14) -0.0176(15)
C5 0.0347(13) 0.0472(15) 0.0339(13) 0.0065(11) 0.0038(10) -0.0021(11)
C6 0.0434(17) 0.066(2) 0.056(2) -0.0042(14) 0.0161(15) 0.0120(13)
C7 0.074(2) 0.064(2) 0.0434(17) 0.0009(15) -0.0149(15) 0.0042(17)
C8 0.0513(16) 0.0469(16) 0.0412(16) 0.0053(12) 0.0008(13) 0.0010(13)
C9 0.098(3) 0.052(2) 0.063(2) 0.0151(16) -0.017(2) 0.0100(19)
C11 0.0317(12) 0.0385(13) 0.0389(14) 0.0001(11) -0.0029(10) 0.0009(10)
C12 0.0395(13) 0.0324(12) 0.0371(14) -0.0001(10) -0.0049(11) 0.0000(10)
C13 0.0457(14) 0.0393(13) 0.0263(12) -0.0036(10) -0.0046(10) 0.0039(12)
C14 0.0445(14) 0.0434(14) 0.0237(12) 0.0049(10) -0.0026(10) 0.0007(11)
C15 0.0401(13) 0.0326(12) 0.0351(13) 0.0009(10) -0.0027(11) 0.0031(10)
C16 0.0362(14) 0.0531(18) 0.075(2) 0.0028(16) 0.0112(14) 0.0038(13)
C17 0.0506(16) 0.0392(15) 0.064(2) -0.0063(13) -0.0051(14) -0.0115(13)
C18 0.078(2) 0.0588(19) 0.0357(15) -0.0132(13) 0.0094(15) 0.0108(16)
C19 0.0603(19) 0.0620(19) 0.0392(16) 0.0137(14) 0.0102(14) -0.0039(15)
C20 0.0628(19) 0.0349(15) 0.069(2) 0.0042(14) 0.0058(16) 0.0034(13)
Cl1 0.0874(6) 0.0452(4) 0.0554(5) -0.0113(3) 0.0128(4) -0.0079(4)
Cl2 0.0638(5) 0.0625(5) 0.0621(5) -0.0008(4) 0.0018(4) -0.0048(4)

loop_
_atom_type_symbol
_atom_type_description
_atom_type_scat_dispersion_real
_atom_type_scat_dispersion_imag
_atom_type_scat_source
C C 0.0033 0.0016 'International Tables Vol C Tables 4.2.6.8 and 6.1.1.4'
H H 0.0000 0.0000 'International Tables Vol C Tables 4.2.6.8 and 6.1.1.4'
N N 0.0061 0.0033 'International Tables Vol C Tables 4.2.6.8 and 6.1.1.4'
Cl Cl 0.1484 0.1585 'International Tables Vol C Tables 4.2.6.8 and 6.1.1.4'
Ir Ir -1.4442 7.9887 'International Tables Vol C Tables 4.2.6.8 and 6.1.1.4'

loop_
_geom_angle_atom_site_label_1
_geom_angle_atom_site_label_2
_geom_angle_atom_site_label_3
_geom_angle
_geom_angle_site_symmetry_1
_geom_angle_site_symmetry_3
_geom_angle_publ_flag
N1 Ir1 N2 82.60(8) . . ?
N1 Ir1 N3 87.83(8) . . ?
N2 Ir1 N3 88.21(8) . . ?
N1 Ir1 C15 104.65(9) . . ?
N2 Ir1 C15 104.04(9) . . ?
N3 Ir1 C15 163.37(9) . . ?
N1 Ir1 C14 141.89(10) . . ?
N2 Ir1 C14 95.17(9) . . ?
N3 Ir1 C14 130.23(9) . . ?
C15 Ir1 C14 38.83(10) . . ?
N1 Ir1 C13 155.91(10) . . ?
N2 Ir1 C13 120.28(9) . . ?
N3 Ir1 C13 99.52(9) . . ?
C15 Ir1 C13 64.70(10) . . ?
C14 Ir1 C13 37.97(11) . . ?
N1 Ir1 C12 117.62(9) . . ?
N2 Ir1 C12 158.32(9) . . ?
N3 Ir1 C12 99.67(9) . . ?
C15 Ir1 C12 64.97(9) . . ?
C14 Ir1 C12 64.32(10) . . ?
C13 Ir1 C12 38.69(10) . . ?
N1 Ir1 C11 93.92(9) . . ?
N2 Ir1 C11 140.78(9) . . ?
N3 Ir1 C11 130.84(9) . . ?
C15 Ir1 C11 39.00(10) . . ?
C14 Ir1 C11 64.24(10) . . ?
C13 Ir1 C11 63.91(10) . . ?
C12 Ir1 C11 37.89(10) . . ?
C2 N1 Ir1 132.8(2) . . ?
C5 N2 Ir1 132.60(19) . . ?
C8 N3 Ir1 136.3(2) . . ?
N1 C2 C3 124.0(3) . . ?
N1 C2 C1 119.2(3) . . ?
C3 C2 C1 116.8(3) . . ?
N2 C5 C6 123.1(3) . . ?
N2 C5 C4 120.5(3) . . ?
C6 C5 C4 116.3(3) . . ?
N3 C8 C7 125.0(3) . . ?
N3 C8 C9 120.7(3) . . ?
C7 C8 C9 114.2(3) . . ?
C12 C11 C15 108.7(2) . . ?
C12 C11 C16 126.9(3) . . ?
C15 C11 C16 124.4(3) . . ?
C12 C11 Ir1 71.05(14) . . ?
C15 C11 Ir1 69.26(14) . . ?
C16 C11 Ir1 126.3(2) . . ?
C11 C12 C13 107.5(2) . . ?
C11 C12 C17 126.4(3) . . ?
C13 C12 C17 125.6(2) . . ?
C11 C12 Ir1 71.07(14) . . ?
C13 C12 Ir1 70.48(14) . . ?
C17 C12 Ir1 129.93(19) . . ?
C14 C13 C12 108.3(2) . . ?
C14 C13 C18 126.7(2) . . ?
C12 C13 C18 124.6(3) . . ?
C14 C13 Ir1 70.87(13) . . ?
C12 C13 Ir1 70.83(14) . . ?
C18 C13 Ir1 129.81(19) . . ?
C13 C14 C15 108.5(2) . . ?
C13 C14 C19 126.9(2) . . ?
C15 C14 C19 124.5(3) . . ?
C13 C14 Ir1 71.16(13) . . ?
C15 C14 Ir1 69.67(14) . . ?
C19 C14 Ir1 127.28(19) . . ?
C14 C15 C11 106.9(2) . . ?
C14 C15 C20 126.4(3) . . ?
C11 C15 C20 126.1(3) . . ?
C14 C15 Ir1 71.51(14) . . ?
C11 C15 Ir1 71.74(14) . . ?
C20 C15 Ir1 129.0(2) . . ?

loop_
_geom_bond_atom_site_label_1
_geom_bond_atom_site_label_2
_geom_bond_distance
_geom_bond_site_symmetry_2
_geom_bond_publ_flag
Ir1 N1 2.085(2) . ?
Ir1 N2 2.092(2) . ?
Ir1 N3 2.110(2) . ?
Ir1 C15 2.155(2) . ?
Ir1 C14 2.179(2) . ?
Ir1 C13 2.183(2) . ?
Ir1 C12 2.187(2) . ?
Ir1 C11 2.188(2) . ?
N1 C2 1.273(4) . ?
N2 C5 1.272(3) . ?
N3 C8 1.279(3) . ?
C1 C2 1.499(5) . ?
C2 C3 1.469(4) . ?
C4 C5 1.493(4) . ?
C5 C6 1.478(4) . ?
C7 C8 1.489(4) . ?
C8 C9 1.519(4) . ?
C11 C12 1.420(4) . ?
C11 C15 1.450(4) . ?
C11 C16 1.500(4) . ?
C12 C13 1.448(4) . ?
C12 C17 1.501(4) . ?
C13 C14 1.419(4) . ?
C13 C18 1.515(4) . ?
C14 C15 1.441(4) . ?
C14 C19 1.503(4) . ?
C15 C20 1.497(4) . ?

loop_
_geom_hbond_atom_site_label_D
_geom_hbond_atom_site_label_H
_geom_hbond_atom_site_label_A
_geom_hbond_distance_DH
_geom_hbond_distance_HA
_geom_hbond_distance_DA
_geom_hbond_angle_DHA
_geom_hbond_site_symmetry_A
C4 H4C Cl1 0.96 2.86 3.784(3) 161.7 .
C19 H19A Cl2 0.96 2.81 3.659(3) 148.6 .
N1 H01 Cl1 0.89(2) 2.36(2) 3.234(2) 168(2) 3_665
N2 H02 Cl1 0.90(2) 2.40(2) 3.293(2) 169(2) 3_665
N3 H03 Cl2 0.91(2) 2.54(2) 3.432(2) 169(3) 2_655
C9 H9A Cl2 0.96 2.58 3.497(4) 159.9 2_655
C18 H18B Cl2 0.96 2.72 3.669(4) 170.9 2_655
C6 H6C Cl2 0.96 2.63 3.577(4) 170.0 4_575
C9 H9B Cl2 0.96 2.89 3.713(4) 143.8 4_575
C3 H3C Cl2 0.96 2.73 3.598(3) 151.2 4_675
